data_9004075
loop_
_publ_author_name
'Hall, S. R.'
'Stewart, J. M.'

_publ_section_title
;
 The crystal structure of argentian pentlandite (Fe,Ni)8AgS8, compared with
 the refined structure of pentlandite (Fe,Ni)9S8
;
_journal_name_full 'The Canadian Mineralogist'
_journal_page_first 169
_journal_page_last 177
_journal_volume 12
_journal_year 1973
_chemical_formula_sum 'Fe4.23 Ni4.77 S8'
_chemical_name_mineral Pentlandite
_space_group_IT_number 225
_symmetry_space_group_name_Hall '-F 4 2 3'
_symmetry_space_group_name_H-M 'F m -3 m'
_cell_angle_alpha 90
_cell_angle_beta 90
_cell_angle_gamma 90
_cell_length_a 10.044
_cell_length_b 10.044
_cell_length_c 10.044
_cell_formula_units_Z 4
_cell_volume 1013.258
_database_code_amcsd 0005094
_exptl_crystal_density_diffrn 5.065
_cod_original_sg_symbol_H-M 'F m 3 m'
_cod_original_formula_sum '(Fe4.23 Ni4.77) S8'
_cod_database_code 9004075

loop_
_space_group_symop_operation_xyz
x,y,z
x,1/2+y,1/2+z
1/2+x,y,1/2+z
1/2+x,1/2+y,z
z,-x,y
z,1/2-x,1/2+y
1/2+z,-x,1/2+y
1/2+z,1/2-x,y
-y,z,-x
-y,1/2+z,1/2-x
1/2-y,z,1/2-x
1/2-y,1/2+z,-x
x,-y,z
x,1/2-y,1/2+z
1/2+x,-y,1/2+z
1/2+x,1/2-y,z
-z,x,-y
-z,1/2+x,1/2-y
1/2-z,x,1/2-y
1/2-z,1/2+x,-y
y,-z,x
y,1/2-z,1/2+x
1/2+y,-z,1/2+x
1/2+y,1/2-z,x
-x,y,-z
-x,1/2+y,1/2-z
1/2-x,y,1/2-z
1/2-x,1/2+y,-z
x,-z,-y
x,1/2-z,1/2-y
1/2+x,-z,1/2-y
1/2+x,1/2-z,-y
-z,y,x
-z,1/2+y,1/2+x
1/2-z,y,1/2+x
1/2-z,1/2+y,x
y,-x,-z
y,1/2-x,1/2-z
1/2+y,-x,1/2-z
1/2+y,1/2-x,-z
-x,z,y
-x,1/2+z,1/2+y
1/2-x,z,1/2+y
1/2-x,1/2+z,y
z,-y,-x
z,1/2-y,1/2-x
1/2+z,-y,1/2-x
1/2+z,1/2-y,-x
-y,x,z
-y,1/2+x,1/2+z
1/2-y,x,1/2+z
1/2-y,1/2+x,z
x,z,y
x,1/2+z,1/2+y
1/2+x,z,1/2+y
1/2+x,1/2+z,y
-z,-y,-x
-z,1/2-y,1/2-x
1/2-z,-y,1/2-x
1/2-z,1/2-y,-x
y,x,z
y,1/2+x,1/2+z
1/2+y,x,1/2+z
1/2+y,1/2+x,z
-x,-z,-y
-x,1/2-z,1/2-y
1/2-x,-z,1/2-y
1/2-x,1/2-z,-y
z,y,x
z,1/2+y,1/2+x
1/2+z,y,1/2+x
1/2+z,1/2+y,x
-y,-x,-z
-y,1/2-x,1/2-z
1/2-y,-x,1/2-z
1/2-y,1/2-x,-z
z,x,-y
z,1/2+x,1/2-y
1/2+z,x,1/2-y
1/2+z,1/2+x,-y
-y,-z,x
-y,1/2-z,1/2+x
1/2-y,-z,1/2+x
1/2-y,1/2-z,x
x,y,-z
x,1/2+y,1/2-z
1/2+x,y,1/2-z
1/2+x,1/2+y,-z
-z,-x,y
-z,1/2-x,1/2+y
1/2-z,-x,1/2+y
1/2-z,1/2-x,y
y,z,-x
y,1/2+z,1/2-x
1/2+y,z,1/2-x
1/2+y,1/2+z,-x
-x,-y,z
-x,1/2-y,1/2+z
1/2-x,-y,1/2+z
1/2-x,1/2-y,z
-z,x,y
-z,1/2+x,1/2+y
1/2-z,x,1/2+y
1/2-z,1/2+x,y
y,-z,-x
y,1/2-z,1/2-x
1/2+y,-z,1/2-x
1/2+y,1/2-z,-x
-x,y,z
-x,1/2+y,1/2+z
1/2-x,y,1/2+z
1/2-x,1/2+y,z
z,-x,-y
z,1/2-x,1/2-y
1/2+z,-x,1/2-y
1/2+z,1/2-x,-y
-y,z,x
-y,1/2+z,1/2+x
1/2-y,z,1/2+x
1/2-y,1/2+z,x
x,-y,-z
x,1/2-y,1/2-z
1/2+x,-y,1/2-z
1/2+x,1/2-y,-z
-x,z,-y
-x,1/2+z,1/2-y
1/2-x,z,1/2-y
1/2-x,1/2+z,-y
z,-y,x
z,1/2-y,1/2+x
1/2+z,-y,1/2+x
1/2+z,1/2-y,x
-y,x,-z
-y,1/2+x,1/2-z
1/2-y,x,1/2-z
1/2-y,1/2+x,-z
x,-z,y
x,1/2-z,1/2+y
1/2+x,-z,1/2+y
1/2+x,1/2-z,y
-z,y,-x
-z,1/2+y,1/2-x
1/2-z,y,1/2-x
1/2-z,1/2+y,-x
y,-x,z
y,1/2-x,1/2+z
1/2+y,-x,1/2+z
1/2+y,1/2-x,z
-x,-z,y
-x,1/2-z,1/2+y
1/2-x,-z,1/2+y
1/2-x,1/2-z,y
z,y,-x
z,1/2+y,1/2-x
1/2+z,y,1/2-x
1/2+z,1/2+y,-x
-y,-x,z
-y,1/2-x,1/2+z
1/2-y,-x,1/2+z
1/2-y,1/2-x,z
x,z,-y
x,1/2+z,1/2-y
1/2+x,z,1/2-y
1/2+x,1/2+z,-y
-z,-y,x
-z,1/2-y,1/2+x
1/2-z,-y,1/2+x
1/2-z,1/2-y,x
y,x,-z
y,1/2+x,1/2-z
1/2+y,x,1/2-z
1/2+y,1/2+x,-z
-z,-x,-y
-z,1/2-x,1/2-y
1/2-z,-x,1/2-y
1/2-z,1/2-x,-y
y,z,x
y,1/2+z,1/2+x
1/2+y,z,1/2+x
1/2+y,1/2+z,x
-x,-y,-z
-x,1/2-y,1/2-z
1/2-x,-y,1/2-z
1/2-x,1/2-y,-z
z,x,y
z,1/2+x,1/2+y
1/2+z,x,1/2+y
1/2+z,1/2+x,y
-y,-z,-x
-y,1/2-z,1/2-x
1/2-y,-z,1/2-x
1/2-y,1/2-z,-x

loop_
_atom_site_aniso_label
_atom_site_aniso_U_11
_atom_site_aniso_U_22
_atom_site_aniso_U_33
_atom_site_aniso_U_12
_atom_site_aniso_U_13
_atom_site_aniso_U_23
Fe1 0.00770 0.00770 0.00770 0.00000 0.00000 0.00000
Ni1 0.00770 0.00770 0.00770 0.00000 0.00000 0.00000
Fe2 0.00750 0.00750 0.00750 0.00040 0.00040 0.00040
Ni2 0.00750 0.00750 0.00750 0.00040 0.00040 0.00040
S1 0.00950 0.00950 0.00950 0.00000 0.00000 0.00000
S2 0.00680 0.00800 0.00800 0.00000 0.00000 0.00000

loop_
_atom_site_label
_atom_site_fract_x
_atom_site_fract_y
_atom_site_fract_z
_atom_site_occupancy
Fe1 0.50000 0.50000 0.50000 0.47000
Ni1 0.50000 0.50000 0.50000 0.53000
Fe2 0.12610 0.12610 0.12610 0.47000
Ni2 0.12610 0.12610 0.12610 0.53000
S1 0.25000 0.25000 0.25000 1.00000
S2 0.26290 0.00000 0.00000 1.00000

loop_
_cod_related_entry_id
_cod_related_entry_database
_cod_related_entry_code
1 AMCSD 0005094
